data_7017969
loop_
_publ_author_name
'Yang, Dongming'
'Guo, Jianmei'
'Wu, Haishun'
'Ding, Yuqiang'
'Zheng, Wenjun'

_publ_section_title
;
 Synthesis and structural characterization of two-coordinate low-valent
 14-group metal complexes bearing bulky bis(amido)silane ligands.
;
_journal_issue 7
_journal_name_full 'Dalton transactions (Cambridge, England : 2003)'
_journal_page_first 2187
_journal_page_last 2194
_journal_paper_doi 10.1039/c1dt11774b
_journal_volume 41
_journal_year 2012
_chemical_formula_sum 'C36 H44 N2 Pb Si'
_chemical_formula_weight 740.01
_chemical_name_systematic
;
?
;
_space_group_IT_number 96
_symmetry_cell_setting tetragonal
_symmetry_space_group_name_Hall 'P 4nw 2abw'
_symmetry_space_group_name_H-M 'P 43 21 2'
_atom_sites_solution_hydrogens geom
_atom_sites_solution_primary direct
_atom_sites_solution_secondary difmap
_audit_creation_method SHELXL-97
_cell_angle_alpha 90.00
_cell_angle_beta 90.00
_cell_angle_gamma 90.00
_cell_formula_units_Z 8
_cell_length_a 12.4575(10)
_cell_length_b 12.4575(10)
_cell_length_c 43.426(7)
_cell_measurement_reflns_used 7046
_cell_measurement_temperature 298(2)
_cell_measurement_theta_max 21.846
_cell_measurement_theta_min 2.157
_cell_volume 6739.3(13)
_computing_cell_refinement 'Bruker SMART'
_computing_data_collection 'Bruker SMART'
_computing_data_reduction 'Bruker SAINT'
_computing_molecular_graphics 'Bruker SHELXTL'
_computing_publication_material 'Bruker SHELXTL'
_computing_structure_refinement 'SHELXL-97 (Sheldrick, 1997)'
_computing_structure_solution 'SHELXS-97 (Sheldrick, 1990)'
_diffrn_ambient_temperature 298(2)
_diffrn_measured_fraction_theta_full 0.999
_diffrn_measured_fraction_theta_max 0.999
_diffrn_measurement_device_type 'CCD area detector'
_diffrn_measurement_method 'phi and omega scans'
_diffrn_radiation_monochromator graphite
_diffrn_radiation_source 'fine-focus sealed tube'
_diffrn_radiation_type MoK\a
_diffrn_radiation_wavelength 0.71073
_diffrn_reflns_av_R_equivalents 0.1244
_diffrn_reflns_av_sigmaI/netI 0.0976
_diffrn_reflns_limit_h_max 15
_diffrn_reflns_limit_h_min -14
_diffrn_reflns_limit_k_max 15
_diffrn_reflns_limit_k_min -15
_diffrn_reflns_limit_l_max 55
_diffrn_reflns_limit_l_min -46
_diffrn_reflns_number 38768
_diffrn_reflns_theta_full 27.00
_diffrn_reflns_theta_max 27.00
_diffrn_reflns_theta_min 1.88
_exptl_absorpt_coefficient_mu 5.068
_exptl_absorpt_correction_T_max 0.3026
_exptl_absorpt_correction_T_min 0.1947
_exptl_absorpt_correction_type multi-scan
_exptl_absorpt_process_details sadabs
_exptl_crystal_colour orange
_exptl_crystal_density_diffrn 1.459
_exptl_crystal_density_method 'not measured'
_exptl_crystal_description block
_exptl_crystal_F_000 2960
_exptl_crystal_size_max 0.48
_exptl_crystal_size_mid 0.42
_exptl_crystal_size_min 0.31
_refine_diff_density_max 1.432
_refine_diff_density_min -1.313
_refine_diff_density_rms 0.133
_refine_ls_abs_structure_details 'Flack H D (1983), Acta Cryst. A39, 876-881'
_refine_ls_abs_structure_Flack 0.032(12)
_refine_ls_extinction_method none
_refine_ls_goodness_of_fit_ref 1.063
_refine_ls_hydrogen_treatment constr
_refine_ls_matrix_type full
_refine_ls_number_parameters 369
_refine_ls_number_reflns 7339
_refine_ls_number_restraints 0
_refine_ls_restrained_S_all 1.063
_refine_ls_R_factor_all 0.0946
_refine_ls_R_factor_gt 0.0618
_refine_ls_shift/su_max 0.001
_refine_ls_shift/su_mean 0.000
_refine_ls_structure_factor_coef Fsqd
_refine_ls_weighting_details 'calc w=1/[\s^2^(Fo^2^)+(0.0415P)^2^+13.6902P] where P=(Fo^2^+2Fc^2^)/3'
_refine_ls_weighting_scheme calc
_refine_ls_wR_factor_gt 0.1129
_refine_ls_wR_factor_ref 0.1233
_reflns_number_gt 5414
_reflns_number_total 7339
_reflns_threshold_expression >2sigma(I)
_cod_data_source_file c1dt11774b.txt
_cod_data_source_block 110721cm
_cod_depositor_comments
;
The following automatic conversions were performed:

'_symmetry_cell_setting' value 'Tetragonal' changed to 'tetragonal'
according to /home/saulius/struct/CIF-dictionaries/cif_core.dic
dictionary named 'cif_core.dic' version 2.4.1 from 2010-06-29.

Automatic conversion script
Id: cif_fix_values 1715 2011-07-08 13:25:40Z adriana 
;
_cod_original_cell_volume 6739.2(13)
_cod_original_sg_symbol_H-M P4(3)2(1)2
_cod_database_code 7017969

loop_
_symmetry_equiv_pos_as_xyz
'x, y, z'
'-x, -y, z+1/2'
'-y+1/2, x+1/2, z+3/4'
'y+1/2, -x+1/2, z+1/4'
'-x+1/2, y+1/2, -z+3/4'
'x+1/2, -y+1/2, -z+1/4'
'y, x, -z'
'-y, -x, -z+1/2'

loop_
_atom_site_label
_atom_site_type_symbol
_atom_site_fract_x
_atom_site_fract_y
_atom_site_fract_z
_atom_site_U_iso_or_equiv
_atom_site_adp_type
_atom_site_occupancy
_atom_site_symmetry_multiplicity
_atom_site_calc_flag
_atom_site_refinement_flags
C1 C 0.6739(14) -0.2359(13) 0.0533(4) 0.101(5) Uani 1 1 d .
H1A H 0.6571 -0.2823 0.0702 0.152 Uiso 1 1 calc R
H1B H 0.7460 -0.2097 0.0554 0.152 Uiso 1 1 calc R
H1C H 0.6675 -0.2752 0.0343 0.152 Uiso 1 1 calc R
C2 C 0.5970(11) -0.1426(9) 0.0529(2) 0.058(3) Uani 1 1 d .
H2 H 0.5980 -0.1104 0.0735 0.069 Uiso 1 1 calc R
C3 C 0.4832(11) -0.1808(12) 0.0468(3) 0.081(4) Uani 1 1 d .
H3A H 0.4817 -0.2215 0.0280 0.121 Uiso 1 1 calc R
H3B H 0.4365 -0.1199 0.0449 0.121 Uiso 1 1 calc R
H3C H 0.4596 -0.2251 0.0635 0.121 Uiso 1 1 calc R
C4 C 0.6320(9) -0.0546(9) 0.0298(2) 0.049(3) Uani 1 1 d .
C5 C 0.6300(10) -0.0793(10) -0.0017(3) 0.064(4) Uani 1 1 d .
H5 H 0.6085 -0.1473 -0.0081 0.076 Uiso 1 1 calc R
C6 C 0.6590(13) -0.0056(13) -0.0231(3) 0.086(5) Uani 1 1 d .
H6 H 0.6541 -0.0215 -0.0439 0.104 Uiso 1 1 calc R
C7 C 0.6955(11) 0.0926(13) -0.0136(2) 0.074(4) Uani 1 1 d .
H7 H 0.7158 0.1424 -0.0285 0.089 Uiso 1 1 calc R
C8 C 0.7037(9) 0.1214(9) 0.0173(2) 0.046(2) Uani 1 1 d .
C9 C 0.6733(8) 0.0452(9) 0.0396(2) 0.040(3) Uani 1 1 d .
C10 C 0.7462(9) 0.2315(9) 0.0250(2) 0.051(3) Uani 1 1 d .
H10 H 0.7576 0.2316 0.0473 0.061 Uiso 1 1 calc R
C11 C 0.8553(11) 0.2549(11) 0.0108(3) 0.076(4) Uani 1 1 d .
H11A H 0.9060 0.2018 0.0175 0.114 Uiso 1 1 calc R
H11B H 0.8791 0.3248 0.0172 0.114 Uiso 1 1 calc R
H11C H 0.8495 0.2530 -0.0112 0.114 Uiso 1 1 calc R
C12 C 0.6668(12) 0.3185(11) 0.0189(3) 0.087(5) Uani 1 1 d .
H12A H 0.6532 0.3229 -0.0028 0.130 Uiso 1 1 calc R
H12B H 0.6951 0.3857 0.0261 0.130 Uiso 1 1 calc R
H12C H 0.6011 0.3029 0.0296 0.130 Uiso 1 1 calc R
C13 C 0.9354(15) 0.4235(16) 0.0876(3) 0.130(8) Uani 1 1 d .
H13A H 0.9273 0.4379 0.0660 0.195 Uiso 1 1 calc R
H13B H 0.9892 0.3692 0.0905 0.195 Uiso 1 1 calc R
H13C H 0.9569 0.4880 0.0980 0.195 Uiso 1 1 calc R
C14 C 0.8290(10) 0.3843(10) 0.1007(2) 0.061(3) Uani 1 1 d .
H14 H 0.8060 0.3250 0.0875 0.073 Uiso 1 1 calc R
C15 C 0.7471(16) 0.4652(11) 0.0982(4) 0.129(8) Uani 1 1 d .
H15A H 0.6837 0.4418 0.1088 0.194 Uiso 1 1 calc R
H15B H 0.7305 0.4768 0.0768 0.194 Uiso 1 1 calc R
H15C H 0.7724 0.5309 0.1071 0.194 Uiso 1 1 calc R
C16 C 0.8417(9) 0.3368(9) 0.1328(2) 0.042(2) Uani 1 1 d .
C17 C 0.8808(9) 0.4026(10) 0.1557(3) 0.059(3) Uani 1 1 d .
H17 H 0.8988 0.4727 0.1503 0.070 Uiso 1 1 calc R
C18 C 0.8952(10) 0.3725(10) 0.1856(3) 0.054(3) Uani 1 1 d .
H18 H 0.9225 0.4197 0.2002 0.064 Uiso 1 1 calc R
C19 C 0.8674(9) 0.2693(12) 0.1931(2) 0.057(3) Uani 1 1 d .
H19 H 0.8770 0.2466 0.2133 0.069 Uiso 1 1 calc R
C20 C 0.8263(8) 0.1984(9) 0.1722(2) 0.042(3) Uani 1 1 d .
C21 C 0.8089(7) 0.2306(8) 0.14101(19) 0.035(2) Uani 1 1 d .
C22 C 0.7968(11) 0.0855(10) 0.1821(2) 0.062(4) Uani 1 1 d .
H22 H 0.7561 0.0527 0.1652 0.075 Uiso 1 1 calc R
C23 C 0.8899(19) 0.0176(13) 0.1879(4) 0.131(7) Uani 1 1 d .
H23A H 0.9397 0.0239 0.1712 0.197 Uiso 1 1 calc R
H23B H 0.8672 -0.0558 0.1898 0.197 Uiso 1 1 calc R
H23C H 0.9241 0.0398 0.2067 0.197 Uiso 1 1 calc R
C24 C 0.7246(15) 0.0879(15) 0.2101(3) 0.117(6) Uani 1 1 d .
H24A H 0.7092 0.0158 0.2165 0.176 Uiso 1 1 calc R
H24B H 0.6587 0.1239 0.2050 0.176 Uiso 1 1 calc R
H24C H 0.7599 0.1256 0.2265 0.176 Uiso 1 1 calc R
C25 C 0.7684(9) -0.0782(8) 0.1178(2) 0.041(3) Uani 1 1 d .
C26 C 0.6735(9) -0.1086(10) 0.1312(2) 0.051(3) Uani 1 1 d .
H26 H 0.6153 -0.0623 0.1296 0.061 Uiso 1 1 calc R
C27 C 0.6591(12) -0.2030(11) 0.1469(3) 0.068(4) Uani 1 1 d .
H27 H 0.5939 -0.2187 0.1563 0.082 Uiso 1 1 calc R
C28 C 0.7436(18) -0.2743(13) 0.1484(3) 0.094(6) Uani 1 1 d .
H28 H 0.7351 -0.3389 0.1588 0.113 Uiso 1 1 calc R
C29 C 0.8379(16) -0.2518(11) 0.1350(3) 0.086(5) Uani 1 1 d .
H29 H 0.8933 -0.3018 0.1356 0.103 Uiso 1 1 calc R
C30 C 0.8531(10) -0.1525(9) 0.1202(3) 0.055(3) Uani 1 1 d .
H30 H 0.9198 -0.1359 0.1118 0.066 Uiso 1 1 calc R
C31 C 0.9188(8) 0.0501(8) 0.0780(2) 0.039(2) Uani 1 1 d .
C32 C 0.9991(9) 0.1236(12) 0.0844(3) 0.072(4) Uani 1 1 d .
H32 H 0.9870 0.1762 0.0992 0.086 Uiso 1 1 calc R
C33 C 1.0933(11) 0.1212(14) 0.0699(3) 0.098(6) Uani 1 1 d .
H33 H 1.1461 0.1703 0.0754 0.118 Uiso 1 1 calc R
C34 C 1.1142(12) 0.0485(15) 0.0473(3) 0.100(6) Uani 1 1 d .
H34 H 1.1808 0.0468 0.0376 0.120 Uiso 1 1 calc R
C35 C 1.0358(12) -0.0211(13) 0.0392(3) 0.085(5) Uani 1 1 d .
H35 H 1.0482 -0.0709 0.0236 0.102 Uiso 1 1 calc R
C36 C 0.9381(10) -0.0190(11) 0.0538(3) 0.066(4) Uani 1 1 d .
H36 H 0.8839 -0.0649 0.0472 0.079 Uiso 1 1 calc R
N1 N 0.6795(7) 0.0708(6) 0.07145(16) 0.0365(19) Uani 1 1 d .
N2 N 0.7595(6) 0.1644(7) 0.11920(15) 0.0339(18) Uani 1 1 d .
Pb1 Pb 0.60756(3) 0.21225(3) 0.093984(9) 0.04267(12) Uani 1 1 d .
Si1 Si 0.7830(2) 0.0535(2) 0.09693(6) 0.0337(6) Uani 1 1 d .

loop_
_atom_site_aniso_label
_atom_site_aniso_U_11
_atom_site_aniso_U_22
_atom_site_aniso_U_33
_atom_site_aniso_U_23
_atom_site_aniso_U_13
_atom_site_aniso_U_12
C1 0.100(14) 0.081(13) 0.123(13) 0.015(10) -0.015(10) -0.004(10)
C2 0.073(9) 0.056(9) 0.044(6) -0.017(5) -0.005(6) -0.016(7)
C3 0.069(10) 0.080(11) 0.094(10) -0.011(8) 0.005(8) -0.015(8)
C4 0.053(8) 0.051(7) 0.042(5) -0.003(5) -0.001(5) -0.007(6)
C5 0.073(10) 0.058(9) 0.059(7) -0.028(6) 0.001(6) -0.017(7)
C6 0.137(15) 0.089(12) 0.033(6) -0.021(7) 0.005(7) -0.006(10)
C7 0.077(10) 0.100(12) 0.046(6) 0.002(7) 0.002(6) -0.016(9)
C8 0.041(7) 0.054(8) 0.043(5) -0.002(5) -0.012(5) 0.002(6)
C9 0.021(6) 0.059(8) 0.039(5) -0.013(5) -0.004(4) 0.002(5)
C10 0.066(8) 0.057(8) 0.030(5) 0.000(5) 0.008(5) -0.007(6)
C11 0.079(11) 0.061(10) 0.088(9) -0.001(7) 0.006(8) -0.018(7)
C12 0.083(11) 0.050(9) 0.128(12) 0.017(8) 0.003(9) 0.012(8)
C13 0.154(18) 0.157(19) 0.080(10) 0.011(10) -0.004(10) -0.088(15)
C14 0.072(9) 0.051(8) 0.058(7) -0.010(6) -0.018(6) -0.020(7)
C15 0.19(2) 0.038(9) 0.163(15) 0.020(10) -0.100(15) -0.016(10)
C16 0.041(7) 0.034(6) 0.051(6) -0.002(5) -0.010(5) -0.005(5)
C17 0.048(7) 0.053(7) 0.075(7) -0.012(7) -0.013(7) -0.005(6)
C18 0.041(7) 0.058(9) 0.061(7) -0.031(6) -0.007(6) 0.006(6)
C19 0.036(7) 0.093(11) 0.043(6) -0.011(6) -0.002(5) 0.009(6)
C20 0.043(7) 0.041(7) 0.041(5) -0.012(5) -0.005(4) 0.001(5)
C21 0.023(6) 0.042(6) 0.042(5) -0.016(4) -0.007(4) 0.000(4)
C22 0.086(10) 0.063(9) 0.038(6) 0.002(5) -0.019(6) -0.019(8)
C23 0.18(2) 0.058(12) 0.159(17) -0.007(11) -0.013(16) 0.001(14)
C24 0.138(17) 0.131(16) 0.082(9) 0.042(10) 0.008(10) -0.037(13)
C25 0.054(8) 0.035(7) 0.035(5) -0.005(4) -0.001(5) 0.000(5)
C26 0.050(7) 0.047(7) 0.056(6) -0.002(6) 0.004(5) 0.004(6)
C27 0.080(10) 0.065(10) 0.059(7) 0.007(7) -0.007(6) -0.021(8)
C28 0.159(19) 0.057(10) 0.066(9) 0.014(7) -0.007(10) -0.002(11)
C29 0.119(15) 0.047(10) 0.092(10) 0.006(8) -0.015(10) 0.029(9)
C30 0.056(9) 0.033(7) 0.076(8) 0.000(6) 0.011(6) 0.005(5)
C31 0.030(6) 0.049(7) 0.038(5) -0.005(4) -0.003(4) 0.003(5)
C32 0.023(6) 0.109(12) 0.083(8) -0.044(8) 0.009(6) -0.027(7)
C33 0.035(8) 0.140(16) 0.119(11) -0.058(11) 0.009(8) -0.027(9)
C34 0.047(9) 0.161(17) 0.091(9) -0.057(10) 0.030(8) -0.023(10)
C35 0.072(11) 0.117(14) 0.065(8) -0.040(8) 0.007(7) -0.023(9)
C36 0.036(7) 0.071(10) 0.092(9) -0.035(7) 0.022(6) -0.005(6)
N1 0.041(5) 0.027(5) 0.042(4) -0.008(3) -0.001(4) 0.002(3)
N2 0.013(4) 0.048(5) 0.041(4) -0.008(4) -0.005(3) 0.004(3)
Pb1 0.0307(2) 0.0447(3) 0.05261(19) -0.0123(2) -0.00599(19) 0.00572(19)
Si1 0.0277(14) 0.0337(15) 0.0398(13) -0.0070(11) -0.0008(13) 0.0026(11)

loop_
_atom_type_symbol
_atom_type_description
_atom_type_scat_dispersion_real
_atom_type_scat_dispersion_imag
_atom_type_scat_source
C C 0.0033 0.0016 'International Tables Vol C Tables 4.2.6.8 and 6.1.1.4'
H H 0.0000 0.0000 'International Tables Vol C Tables 4.2.6.8 and 6.1.1.4'
N N 0.0061 0.0033 'International Tables Vol C Tables 4.2.6.8 and 6.1.1.4'
Si Si 0.0817 0.0704 'International Tables Vol C Tables 4.2.6.8 and 6.1.1.4'
Pb Pb -3.3944 10.1111 'International Tables Vol C Tables 4.2.6.8 and 6.1.1.4'

loop_
_geom_angle_atom_site_label_1
_geom_angle_atom_site_label_2
_geom_angle_atom_site_label_3
_geom_angle
C2 C1 H1A 109.5
C2 C1 H1B 109.5
H1A C1 H1B 109.5
C2 C1 H1C 109.5
H1A C1 H1C 109.5
H1B C1 H1C 109.5
C1 C2 C3 110.7(11)
C1 C2 C4 111.9(11)
C3 C2 C4 111.7(10)
C1 C2 H2 107.5
C3 C2 H2 107.5
C4 C2 H2 107.5
C2 C3 H3A 109.5
C2 C3 H3B 109.5
H3A C3 H3B 109.5
C2 C3 H3C 109.5
H3A C3 H3C 109.5
H3B C3 H3C 109.5
C5 C4 C9 119.6(10)
C5 C4 C2 118.2(10)
C9 C4 C2 122.0(9)
C6 C5 C4 120.9(11)
C6 C5 H5 119.5
C4 C5 H5 119.5
C5 C6 C7 119.3(11)
C5 C6 H6 120.3
C7 C6 H6 120.3
C6 C7 C8 122.9(12)
C6 C7 H7 118.5
C8 C7 H7 118.5
C7 C8 C9 117.9(11)
C7 C8 C10 118.3(10)
C9 C8 C10 123.8(8)
C8 C9 C4 119.1(9)
C8 C9 N1 120.2(9)
C4 C9 N1 120.7(9)
C12 C10 C8 112.9(10)
C12 C10 C11 112.4(11)
C8 C10 C11 113.5(10)
C12 C10 H10 105.7
C8 C10 H10 105.7
C11 C10 H10 105.7
C10 C11 H11A 109.5
C10 C11 H11B 109.5
H11A C11 H11B 109.5
C10 C11 H11C 109.5
H11A C11 H11C 109.5
H11B C11 H11C 109.5
C10 C12 H12A 109.5
C10 C12 H12B 109.5
H12A C12 H12B 109.5
C10 C12 H12C 109.5
H12A C12 H12C 109.5
H12B C12 H12C 109.5
C14 C13 H13A 109.5
C14 C13 H13B 109.5
H13A C13 H13B 109.5
C14 C13 H13C 109.5
H13A C13 H13C 109.5
H13B C13 H13C 109.5
C15 C14 C16 114.6(12)
C15 C14 C13 111.4(14)
C16 C14 C13 112.2(11)
C15 C14 H14 106.0
C16 C14 H14 106.0
C13 C14 H14 106.0
C14 C15 H15A 109.5
C14 C15 H15B 109.5
H15A C15 H15B 109.5
C14 C15 H15C 109.5
H15A C15 H15C 109.5
H15B C15 H15C 109.5
C17 C16 C21 118.3(9)
C17 C16 C14 117.7(10)
C21 C16 C14 123.9(9)
C18 C17 C16 124.7(12)
C18 C17 H17 117.7
C16 C17 H17 117.7
C17 C18 C19 116.8(10)
C17 C18 H18 121.6
C19 C18 H18 121.6
C20 C19 C18 123.0(10)
C20 C19 H19 118.5
C18 C19 H19 118.5
C19 C20 C21 120.3(11)
C19 C20 C22 120.2(10)
C21 C20 C22 119.5(9)
N2 C21 C20 122.9(9)
N2 C21 C16 120.2(8)
C20 C21 C16 116.8(8)
C23 C22 C24 110.2(12)
C23 C22 C20 113.3(13)
C24 C22 C20 110.7(11)
C23 C22 H22 107.5
C24 C22 H22 107.5
C20 C22 H22 107.5
C22 C23 H23A 109.5
C22 C23 H23B 109.5
H23A C23 H23B 109.5
C22 C23 H23C 109.5
H23A C23 H23C 109.5
H23B C23 H23C 109.5
C22 C24 H24A 109.5
C22 C24 H24B 109.5
H24A C24 H24B 109.5
C22 C24 H24C 109.5
H24A C24 H24C 109.5
H24B C24 H24C 109.5
C26 C25 C30 115.6(10)
C26 C25 Si1 121.9(9)
C30 C25 Si1 122.5(9)
C27 C26 C25 124.1(12)
C27 C26 H26 117.9
C25 C26 H26 117.9
C26 C27 C28 118.5(13)
C26 C27 H27 120.8
C28 C27 H27 120.8
C29 C28 C27 120.9(14)
C29 C28 H28 119.6
C27 C28 H28 119.6
C28 C29 C30 120.0(14)
C28 C29 H29 120.0
C30 C29 H29 120.0
C25 C30 C29 120.7(12)
C25 C30 H30 119.6
C29 C30 H30 119.6
C36 C31 C32 116.0(10)
C36 C31 Si1 120.2(8)
C32 C31 Si1 123.2(8)
C33 C32 C31 121.8(12)
C33 C32 H32 119.1
C31 C32 H32 119.1
C32 C33 C34 121.7(14)
C32 C33 H33 119.2
C34 C33 H33 119.2
C35 C34 C33 118.3(13)
C35 C34 H34 120.8
C33 C34 H34 120.8
C34 C35 C36 120.6(13)
C34 C35 H35 119.7
C36 C35 H35 119.7
C35 C36 C31 121.2(12)
C35 C36 H36 119.4
C31 C36 H36 119.4
C9 N1 Si1 129.9(7)
C9 N1 Pb1 126.0(6)
Si1 N1 Pb1 96.9(3)
C21 N2 Si1 141.6(7)
C21 N2 Pb1 122.6(6)
Si1 N2 Pb1 94.7(3)
N1 Pb1 N2 70.4(3)
N1 Pb1 Si1 35.2(2)
N2 Pb1 Si1 35.3(2)
N2 Si1 N1 97.8(4)
N2 Si1 C31 114.7(4)
N1 Si1 C31 113.4(4)
N2 Si1 C25 114.5(4)
N1 Si1 C25 110.4(4)
C31 Si1 C25 106.1(5)
N2 Si1 Pb1 50.0(2)
N1 Si1 Pb1 48.0(3)
C31 Si1 Pb1 131.5(3)
C25 Si1 Pb1 122.3(4)

loop_
_geom_bond_atom_site_label_1
_geom_bond_atom_site_label_2
_geom_bond_distance
C1 C2 1.506(19)
C1 H1A 0.9600
C1 H1B 0.9600
C1 H1C 0.9600
C2 C3 1.519(17)
C2 C4 1.551(15)
C2 H2 0.9800
C3 H3A 0.9600
C3 H3B 0.9600
C3 H3C 0.9600
C4 C5 1.403(14)
C4 C9 1.412(14)
C5 C6 1.353(17)
C5 H5 0.9300
C6 C7 1.369(18)
C6 H6 0.9300
C7 C8 1.394(14)
C7 H7 0.9300
C8 C9 1.406(14)
C8 C10 1.508(15)
C9 N1 1.423(11)
C10 C12 1.490(16)
C10 C11 1.520(16)
C10 H10 0.9800
C11 H11A 0.9600
C11 H11B 0.9600
C11 H11C 0.9600
C12 H12A 0.9600
C12 H12B 0.9600
C12 H12C 0.9600
C13 C14 1.524(19)
C13 H13A 0.9600
C13 H13B 0.9600
C13 H13C 0.9600
C14 C15 1.44(2)
C14 C16 1.523(15)
C14 H14 0.9800
C15 H15A 0.9600
C15 H15B 0.9600
C15 H15C 0.9600
C16 C17 1.377(14)
C16 C21 1.429(14)
C17 C18 1.363(15)
C17 H17 0.9300
C18 C19 1.371(17)
C18 H18 0.9300
C19 C20 1.365(14)
C19 H19 0.9300
C20 C21 1.428(12)
C20 C22 1.516(16)
C21 N2 1.398(11)
C22 C23 1.46(2)
C22 C24 1.512(18)
C22 H22 0.9800
C23 H23A 0.9600
C23 H23B 0.9600
C23 H23C 0.9600
C24 H24A 0.9600
C24 H24B 0.9600
C24 H24C 0.9600
C25 C26 1.372(14)
C25 C30 1.407(15)
C25 Si1 1.883(10)
C26 C27 1.370(16)
C26 H26 0.9300
C27 C28 1.38(2)
C27 H27 0.9300
C28 C29 1.34(2)
C28 H28 0.9300
C29 C30 1.408(18)
C29 H29 0.9300
C30 H30 0.9300
C31 C36 1.382(14)
C31 C32 1.384(14)
C31 Si1 1.881(10)
C32 C33 1.332(16)
C32 H32 0.9300
C33 C34 1.362(18)
C33 H33 0.9300
C34 C35 1.353(19)
C34 H34 0.9300
C35 C36 1.371(17)
C35 H35 0.9300
C36 H36 0.9300
N1 Si1 1.712(8)
N1 Pb1 2.206(8)
N2 Si1 1.711(8)
N2 Pb1 2.267(7)
Pb1 Si1 2.950(3)

loop_
_geom_torsion_atom_site_label_1
_geom_torsion_atom_site_label_2
_geom_torsion_atom_site_label_3
_geom_torsion_atom_site_label_4
_geom_torsion
C1 C2 C4 C5 66.5(15)
C3 C2 C4 C5 -58.2(15)
C1 C2 C4 C9 -108.4(13)
C3 C2 C4 C9 126.9(11)
C9 C4 C5 C6 -5.4(19)
C2 C4 C5 C6 179.6(13)
C4 C5 C6 C7 3(2)
C5 C6 C7 C8 -1(2)
C6 C7 C8 C9 0(2)
C6 C7 C8 C10 179.3(13)
C7 C8 C9 C4 -2.6(16)
C10 C8 C9 C4 178.5(10)
C7 C8 C9 N1 -179.7(11)
C10 C8 C9 N1 1.4(16)
C5 C4 C9 C8 5.1(16)
C2 C4 C9 C8 179.9(10)
C5 C4 C9 N1 -177.9(10)
C2 C4 C9 N1 -3.1(16)
C7 C8 C10 C12 74.6(15)
C9 C8 C10 C12 -106.5(12)
C7 C8 C10 C11 -54.9(14)
C9 C8 C10 C11 124.1(11)
C15 C14 C16 C17 -67.9(15)
C13 C14 C16 C17 60.4(16)
C15 C14 C16 C21 108.0(13)
C13 C14 C16 C21 -123.7(13)
C21 C16 C17 C18 2.9(17)
C14 C16 C17 C18 179.0(11)
C16 C17 C18 C19 -0.6(18)
C17 C18 C19 C20 -0.5(17)
C18 C19 C20 C21 -0.8(17)
C18 C19 C20 C22 -179.7(11)
C19 C20 C21 N2 -175.0(9)
C22 C20 C21 N2 3.9(15)
C19 C20 C21 C16 3.1(14)
C22 C20 C21 C16 -178.0(10)
C17 C16 C21 N2 174.1(9)
C14 C16 C21 N2 -1.7(15)
C17 C16 C21 C20 -4.1(14)
C14 C16 C21 C20 -179.9(10)
C19 C20 C22 C23 -72.6(15)
C21 C20 C22 C23 108.5(13)
C19 C20 C22 C24 51.7(16)
C21 C20 C22 C24 -127.2(11)
C30 C25 C26 C27 1.7(15)
Si1 C25 C26 C27 -179.4(9)
C25 C26 C27 C28 -2.5(18)
C26 C27 C28 C29 0(2)
C27 C28 C29 C30 2(2)
C26 C25 C30 C29 1.1(16)
Si1 C25 C30 C29 -177.8(9)
C28 C29 C30 C25 -3(2)
C36 C31 C32 C33 -6(2)
Si1 C31 C32 C33 -177.8(12)
C31 C32 C33 C34 2(3)
C32 C33 C34 C35 1(3)
C33 C34 C35 C36 -1(3)
C34 C35 C36 C31 -3(2)
C32 C31 C36 C35 6.5(19)
Si1 C31 C36 C35 178.6(11)
C8 C9 N1 Si1 -90.3(11)
C4 C9 N1 Si1 92.7(11)
C8 C9 N1 Pb1 53.0(12)
C4 C9 N1 Pb1 -124.0(9)
C20 C21 N2 Si1 -74.2(14)
C16 C21 N2 Si1 107.8(12)
C20 C21 N2 Pb1 121.1(9)
C16 C21 N2 Pb1 -56.9(11)
C9 N1 Pb1 N2 -149.1(8)
Si1 N1 Pb1 N2 3.4(3)
C9 N1 Pb1 Si1 -152.5(9)
C21 N2 Pb1 N1 167.2(8)
Si1 N2 Pb1 N1 -3.4(3)
C21 N2 Pb1 Si1 170.5(9)
C21 N2 Si1 N1 -163.0(11)
Pb1 N2 Si1 N1 4.1(4)
C21 N2 Si1 C31 -42.7(12)
Pb1 N2 Si1 C31 124.4(4)
C21 N2 Si1 C25 80.4(12)
Pb1 N2 Si1 C25 -112.5(4)
C21 N2 Si1 Pb1 -167.1(12)
C9 N1 Si1 N2 146.6(9)
Pb1 N1 Si1 N2 -4.2(4)
C9 N1 Si1 C31 25.3(10)
Pb1 N1 Si1 C31 -125.5(4)
C9 N1 Si1 C25 -93.6(9)
Pb1 N1 Si1 C25 115.6(4)
C9 N1 Si1 Pb1 150.8(10)
C36 C31 Si1 N2 -163.7(9)
C32 C31 Si1 N2 7.8(12)
C36 C31 Si1 N1 -52.4(11)
C32 C31 Si1 N1 119.0(10)
C36 C31 Si1 C25 68.9(10)
C32 C31 Si1 C25 -119.7(10)
C36 C31 Si1 Pb1 -106.2(10)
C32 C31 Si1 Pb1 65.3(11)
C26 C25 Si1 N2 60.2(9)
C30 C25 Si1 N2 -121.0(8)
C26 C25 Si1 N1 -49.0(9)
C30 C25 Si1 N1 129.9(8)
C26 C25 Si1 C31 -172.2(8)
C30 C25 Si1 C31 6.6(9)
C26 C25 Si1 Pb1 3.4(9)
C30 C25 Si1 Pb1 -177.8(7)
N1 Pb1 Si1 N2 174.5(5)
N2 Pb1 Si1 N1 -174.5(5)
N1 Pb1 Si1 C31 85.3(5)
N2 Pb1 Si1 C31 -89.3(5)
N1 Pb1 Si1 C25 -89.1(5)
N2 Pb1 Si1 C25 96.4(5)
